data_4509950
loop_
_publ_author_name
'Putta, Anjaneyulu'
'Mottishaw, Jeffery D.'
'Wang, Zhihua'
'Sun, Haoran'

_publ_section_title
;
 Rational Design of Lamellar \p--\p Stacked Organic Crystalline Materials
 with Short Interplanar Distance
;
_journal_issue 1
_journal_name_full 'Crystal Growth &amp; Design'
_journal_page_first 350
_journal_paper_doi 10.1021/cg401637a
_journal_volume 14
_journal_year 2014
_chemical_formula_moiety 'C20 H10 Br2 N2'
_chemical_formula_sum 'C20 H10 Br2 N2'
_chemical_formula_weight 438.10
_chemical_name_common orthodibromodibenzphenazine
_chemical_name_systematic 11,12-dibromo-dibenz[a,c]phenazine
_space_group_IT_number 15
_symmetry_cell_setting monoclinic
_symmetry_space_group_name_Hall '-C 2yc'
_symmetry_space_group_name_H-M 'C 1 2/c 1'
_atom_sites_solution_hydrogens geom
_atom_sites_solution_primary direct
_atom_sites_solution_secondary difmap
_audit_creation_method SHELXL-97
_cell_angle_alpha 90.00
_cell_angle_beta 95.929(3)
_cell_angle_gamma 90.00
_cell_formula_units_Z 4
_cell_length_a 3.8641(9)
_cell_length_b 26.562(6)
_cell_length_c 14.773(3)
_cell_measurement_reflns_used 5483
_cell_measurement_temperature 100(2)
_cell_measurement_theta_max 25.39
_cell_measurement_theta_min 2.77
_cell_volume 1508.2(6)
_computing_cell_refinement 'Bruker SMART'
_computing_data_collection 'Bruker SMART'
_computing_data_reduction 'Bruker SAINT'
_computing_molecular_graphics 'Bruker SHELXTL'
_computing_publication_material 'Bruker SHELXTL'
_computing_structure_refinement 'SHELXL-97 (Sheldrick, 1997)'
_computing_structure_solution 'Bruker SHELXTL'
_diffrn_ambient_temperature 100(2)
_diffrn_measured_fraction_theta_full 0.999
_diffrn_measured_fraction_theta_max 0.999
_diffrn_measurement_device_type 'CCD area detector'
_diffrn_measurement_method 'phi and omega scans'
_diffrn_radiation_monochromator graphite
_diffrn_radiation_source 'fine-focus sealed tube'
_diffrn_radiation_type MoK\a
_diffrn_radiation_wavelength 0.71073
_diffrn_reflns_av_R_equivalents 0.0280
_diffrn_reflns_av_sigmaI/netI 0.0192
_diffrn_reflns_limit_h_max 4
_diffrn_reflns_limit_h_min -4
_diffrn_reflns_limit_k_max 32
_diffrn_reflns_limit_k_min -32
_diffrn_reflns_limit_l_max 17
_diffrn_reflns_limit_l_min -17
_diffrn_reflns_number 7438
_diffrn_reflns_theta_full 25.39
_diffrn_reflns_theta_max 25.39
_diffrn_reflns_theta_min 2.07
_exptl_absorpt_coefficient_mu 5.377
_exptl_absorpt_correction_T_max 0.5892
_exptl_absorpt_correction_T_min 0.1781
_exptl_absorpt_correction_type multi-scan
_exptl_absorpt_process_details SADABS
_exptl_crystal_colour Yellow
_exptl_crystal_density_diffrn 1.930
_exptl_crystal_density_method 'not measured'
_exptl_crystal_description Needle
_exptl_crystal_F_000 856
_exptl_crystal_size_max 0.49
_exptl_crystal_size_mid 0.22
_exptl_crystal_size_min 0.11
_refine_diff_density_max 0.442
_refine_diff_density_min -0.247
_refine_diff_density_rms 0.069
_refine_ls_extinction_method none
_refine_ls_goodness_of_fit_ref 1.107
_refine_ls_hydrogen_treatment constr
_refine_ls_matrix_type full
_refine_ls_number_parameters 109
_refine_ls_number_reflns 1396
_refine_ls_number_restraints 0
_refine_ls_restrained_S_all 1.107
_refine_ls_R_factor_all 0.0208
_refine_ls_R_factor_gt 0.0190
_refine_ls_shift/su_max 0.002
_refine_ls_shift/su_mean 0.000
_refine_ls_structure_factor_coef Fsqd
_refine_ls_weighting_details 'calc w=1/[\s^2^(Fo^2^)+(0.0288P)^2^+1.5230P] where P=(Fo^2^+2Fc^2^)/3'
_refine_ls_weighting_scheme calc
_refine_ls_wR_factor_gt 0.0520
_refine_ls_wR_factor_ref 0.0530
_reflns_number_gt 1304
_reflns_number_total 1396
_reflns_threshold_expression >2sigma(I)
_cod_data_source_file cg401637a_si_002.cif
_cod_data_source_block 13019
_cod_depositor_comments
;
The following automatic conversions were performed:

'_symmetry_cell_setting' value 'Monoclinic' changed to 'monoclinic'
according to
/usr/data/users/saulius/automatic-downloads/current/ACS/lib/dictionaries/cif_core.dic
dictionary named 'cif_core.dic' version 2.4.2 from 2011-04-26.

Automatic conversion script
Id: cif_fix_values 2281 2013-09-26 08:29:07Z andrius 
;
_cod_original_sg_symbol_H-M 'C2/c  '
_cod_database_code 4509950

loop_
_symmetry_equiv_pos_as_xyz
'x, y, z'
'-x, y, -z+1/2'
'x+1/2, y+1/2, z'
'-x+1/2, y+1/2, -z+1/2'
'-x, -y, -z'
'x, -y, z-1/2'
'-x+1/2, -y+1/2, -z'
'x+1/2, -y+1/2, z-1/2'

loop_
_atom_site_label
_atom_site_type_symbol
_atom_site_fract_x
_atom_site_fract_y
_atom_site_fract_z
_atom_site_U_iso_or_equiv
_atom_site_adp_type
_atom_site_occupancy
_atom_site_symmetry_multiplicity
_atom_site_calc_flag
_atom_site_refinement_flags
Br1 Br 0.14229(5) 0.244749(7) 0.645279(14) 0.02063(10) Uani 1 1 d .
C001 C 0.0612(5) 0.18400(7) 0.70611(13) 0.0156(4) Uani 1 1 d .
C002 C 0.0664(5) 0.09346(7) 0.70697(12) 0.0141(4) Uani 1 1 d .
N1 N 0.1344(4) 0.05001(6) 0.66464(10) 0.0140(3) Uani 1 1 d .
C003 C 0.0683(4) 0.00748(7) 0.70642(12) 0.0127(4) Uani 1 1 d .
C004 C 0.2642(5) -0.04009(7) 0.57760(12) 0.0148(4) Uani 1 1 d .
H004 H 0.3055 -0.0096 0.5498 0.018 Uiso 1 1 calc R
C005 C 0.1437(5) -0.13080(8) 0.66084(13) 0.0157(4) Uani 1 1 d .
H005 H 0.1063 -0.1616 0.6883 0.019 Uiso 1 1 calc R
C006 C 0.1244(5) 0.13984(8) 0.66457(13) 0.0156(4) Uani 1 1 d .
H006 H 0.2067 0.1402 0.6076 0.019 Uiso 1 1 calc R
C007 C 0.3303(5) -0.08436(7) 0.53466(13) 0.0171(4) Uani 1 1 d .
H007 H 0.4143 -0.0839 0.4779 0.020 Uiso 1 1 calc R
C008 C 0.0704(5) -0.08611(7) 0.70552(12) 0.0133(4) Uani 1 1 d .
C009 C 0.1352(4) -0.04029(7) 0.66300(12) 0.0135(4) Uani 1 1 d .
C010 C 0.2705(5) -0.12996(7) 0.57678(13) 0.0170(4) Uani 1 1 d .
H010 H 0.3161 -0.1601 0.5481 0.020 Uiso 1 1 calc R

loop_
_atom_site_aniso_label
_atom_site_aniso_U_11
_atom_site_aniso_U_22
_atom_site_aniso_U_33
_atom_site_aniso_U_23
_atom_site_aniso_U_13
_atom_site_aniso_U_12
Br1 0.02181(15) 0.01274(13) 0.02776(16) 0.00482(7) 0.00464(10) -0.00084(7)
C001 0.0130(9) 0.0128(9) 0.0207(10) 0.0042(7) -0.0005(7) -0.0008(7)
C002 0.0123(9) 0.0153(9) 0.0143(9) -0.0006(7) -0.0009(7) -0.0003(7)
N1 0.0134(8) 0.0148(8) 0.0135(7) 0.0008(6) -0.0003(6) 0.0003(6)
C003 0.0101(8) 0.0158(10) 0.0118(9) 0.0009(7) -0.0009(7) -0.0002(7)
C004 0.0146(9) 0.0176(10) 0.0121(9) 0.0023(7) 0.0008(7) 0.0011(7)
C005 0.0152(10) 0.0144(10) 0.0168(9) 0.0013(7) -0.0013(7) 0.0003(7)
C006 0.0142(9) 0.0171(10) 0.0152(9) 0.0018(7) 0.0009(7) -0.0005(7)
C007 0.0159(9) 0.0223(10) 0.0131(9) -0.0015(8) 0.0016(7) 0.0025(8)
C008 0.0107(9) 0.0161(10) 0.0124(9) -0.0003(7) -0.0016(7) -0.0004(7)
C009 0.0104(9) 0.0163(10) 0.0132(9) -0.0011(7) -0.0018(7) 0.0003(7)
C010 0.0178(9) 0.0168(10) 0.0159(10) -0.0048(7) -0.0006(8) 0.0039(8)

loop_
_atom_type_symbol
_atom_type_description
_atom_type_scat_dispersion_real
_atom_type_scat_dispersion_imag
_atom_type_scat_source
C C 0.0030 0.0020 'International Tables Vol C Tables 4.2.6.8 and 6.1.1.4'
H H 0.0000 0.0000 'International Tables Vol C Tables 4.2.6.8 and 6.1.1.4'
N N 0.0060 0.0030 'International Tables Vol C Tables 4.2.6.8 and 6.1.1.4'
Br Br -0.2900 2.4600 'International Tables Vol C Tables 4.2.6.8 and 6.1.1.4'

loop_
_geom_angle_atom_site_label_1
_geom_angle_atom_site_label_2
_geom_angle_atom_site_label_3
_geom_angle
_geom_angle_site_symmetry_1
_geom_angle_site_symmetry_3
C006 C001 C001 120.22(12) . 2_556
C006 C001 Br1 118.46(15) . .
C001 C001 Br1 121.32(6) 2_556 .
N1 C002 C006 119.55(17) . .
N1 C002 C002 121.34(10) . 2_556
C006 C002 C002 119.11(11) . 2_556
C003 N1 C002 117.17(16) . .
N1 C003 C003 121.49(11) . 2_556
N1 C003 C009 119.08(17) . .
C003 C003 C009 119.43(10) 2_556 .
C007 C004 C009 120.81(18) . .
C007 C004 H004 119.6 . .
C009 C004 H004 119.6 . .
C010 C005 C008 121.16(18) . .
C010 C005 H005 119.4 . .
C008 C005 H005 119.4 . .
C001 C006 C002 120.64(19) . .
C001 C006 H006 119.7 . .
C002 C006 H006 119.7 . .
C004 C007 C010 119.44(18) . .
C004 C007 H007 120.3 . .
C010 C007 H007 120.3 . .
C005 C008 C009 117.99(17) . .
C005 C008 C008 122.10(11) . 2_556
C009 C008 C008 119.91(11) . 2_556
C004 C009 C008 120.13(17) . .
C004 C009 C003 119.21(17) . .
C008 C009 C003 120.66(17) . .
C005 C010 C007 120.44(18) . .
C005 C010 H010 119.8 . .
C007 C010 H010 119.8 . .

loop_
_geom_bond_atom_site_label_1
_geom_bond_atom_site_label_2
_geom_bond_distance
_geom_bond_site_symmetry_2
Br1 C001 1.8889(19) .
C001 C006 1.358(3) .
C001 C001 1.425(4) 2_556
C002 N1 1.351(2) .
C002 C006 1.411(3) .
C002 C002 1.419(4) 2_556
N1 C003 1.325(2) .
C003 C003 1.441(4) 2_556
C003 C009 1.457(3) .
C004 C007 1.373(3) .
C004 C009 1.404(3) .
C004 H004 0.9300 .
C005 C010 1.381(3) .
C005 C008 1.401(3) .
C005 H005 0.9300 .
C006 H006 0.9300 .
C007 C010 1.392(3) .
C007 H007 0.9300 .
C008 C009 1.404(3) .
C008 C008 1.473(4) 2_556
C010 H010 0.9300 .
